data_2010049
loop_
_publ_author_name
'Barlow, M.G.'
'Pritchard, R.G.'
'Tajammal, S.'
'Tipping, A.E.'

_publ_section_title
;\a,\a-Bis(1-methyl-4-trifluoromethyl-5-pyrazolyl)benzyl benzoate and
 \a-(1-methyl-4-trifluoromethyl-3-pyrazolyl)-\a-(1-methyl-4-trifluoromethyl-5-pyrazolyl)benzyl
 benzoate: an investigation into the direction of diazomethane addition to
 \a,\a-bis(3,3,3-trifluoropropynyl)benzyl benzoate
;
_journal_issue 9
_journal_name_full 'Acta Crystallographica Section C'
_journal_page_first 1487
_journal_page_last 1490
_journal_paper_doi 10.1107/S0108270194002519
_journal_volume 50
_journal_year 1994
_chemical_formula_moiety 'C24 H18 F6 N4 O2'
_chemical_formula_structural 'C24 H18 F6 N4 O2'
_chemical_formula_sum 'C24 H18 F6 N4 O2'
_chemical_formula_weight 508.42
_chemical_melting_point 418
_chemical_name_systematic
;
[\a,\a-Bis(1-methyl-4-trifluoromethylpyrazol-3-yl)]benzyl benzoate
;
_space_group_IT_number 14
_symmetry_cell_setting monoclinic
_symmetry_space_group_name_Hall '-P 2ybc'
_symmetry_space_group_name_H-M 'P 1 21/c 1'
_cell_angle_alpha 90
_cell_angle_beta 97.03(2)
_cell_angle_gamma 90
_cell_formula_units_Z 4
_cell_length_a 10.503(3)
_cell_length_b 10.268(3)
_cell_length_c 21.750(4)
_cell_measurement_reflns_used 24
_cell_measurement_temperature 296
_cell_measurement_theta_max 17.64
_cell_measurement_theta_min 12.37
_cell_volume 2328.0(10)
_computing_cell_refinement 'MSC/AFC Diffractometer Control Software'
_computing_data_collection
; MSC/AFC Diffractometer Control Software (Molecular Structure Corporation,
1989)
;
_computing_data_reduction 'TEXSAN PROCESS (MSC, 1985)'
_computing_molecular_graphics 'TEXSAN: ORTEPII (Johnson. 1976)'
_computing_publication_material 'TEXSAN FINISH'
_computing_structure_refinement 'TEXSAN LS'
_computing_structure_solution 'TEXSAN: Mithril (Gilmore, 1984)'
_diffrn_ambient_temperature 296
_diffrn_measurement_device AFC-6S
_diffrn_measurement_method '\w/2\q scans'
_diffrn_radiation_monochromator graphite
_diffrn_radiation_source 'X-ray tube'
_diffrn_radiation_type MoK\a
_diffrn_radiation_wavelength 0.71069
_diffrn_reflns_av_R_equivalents 0.031
_diffrn_reflns_limit_h_max 12
_diffrn_reflns_limit_h_min 0
_diffrn_reflns_limit_k_max 11
_diffrn_reflns_limit_k_min 0
_diffrn_reflns_limit_l_max 24
_diffrn_reflns_limit_l_min -24
_diffrn_reflns_number 4624
_diffrn_reflns_theta_max 25.0
_diffrn_reflns_theta_min 2.0
_diffrn_standards_decay_% 0.00
_diffrn_standards_interval_count 150
_diffrn_standards_number 3
_exptl_absorpt_coefficient_mu 0.1205
_exptl_absorpt_correction_T_max 1.12
_exptl_absorpt_correction_T_min 0.87
_exptl_absorpt_correction_type refdelf
_exptl_absorpt_process_details Walker&Stuart_DIFABS
_exptl_crystal_colour colourless
_exptl_crystal_density_diffrn 1.450
_exptl_crystal_description needle
_exptl_crystal_F_000 1040.00
_exptl_crystal_size_max 0.40
_exptl_crystal_size_mid 0.20
_exptl_crystal_size_min 0.20
_refine_diff_density_max 0.30662
_refine_diff_density_min -0.23204
_refine_ls_goodness_of_fit_obs 2.550
_refine_ls_hydrogen_treatment noref
_refine_ls_matrix_type full
_refine_ls_number_parameters 325
_refine_ls_number_reflns 1975
_refine_ls_number_restraints 0
_refine_ls_R_factor_obs 0.0548
_refine_ls_shift/esd_max 0.0054
_refine_ls_structure_factor_coef F
_refine_ls_weighting_scheme sigma
_refine_ls_wR_factor_obs 0.0360
_reflns_number_observed 1975
_reflns_number_total 4370
_reflns_observed_criterion I>3\sI
_cod_data_source_file li1106.cif
_cod_data_source_block UMIST39
_cod_original_sg_symbol_H-M 'P 21/c'
_cod_database_code 2010049

loop_
_symmetry_equiv_pos_as_xyz
x,y,z
-x,1/2+y,1/2-z
x,1/2-y,1/2+z
-x,-y,-z

loop_
_atom_site_aniso_label
_atom_site_aniso_U_11
_atom_site_aniso_U_22
_atom_site_aniso_U_33
_atom_site_aniso_U_12
_atom_site_aniso_U_13
_atom_site_aniso_U_23
N1 0.033(2) 0.036(3) 0.037(3) -0.001(2) 0.009(2) -0.003(2)
N2 0.050(3) 0.044(3) 0.043(3) 0.010(3) 0.006(2) 0.004(3)
C3 0.041(3) 0.060(4) 0.046(4) 0.007(3) 0.003(3) -0.002(3)
C4 0.034(3) 0.038(3) 0.032(3) -0.003(3) 0.004(2) -0.008(3)
C5 0.021(3) 0.035(3) 0.028(3) -0.002(2) 0.012(2) -0.001(3)
C6 0.052(4) 0.047(4) 0.074(4) -0.010(3) -0.004(3) -0.007(3)
C7 0.049(4) 0.059(4) 0.055(4) 0.005(4) -0.004(3) -0.010(4)
F8 0.072(2) 0.088(3) 0.080(2) 0.007(2) -0.006(2) -0.047(2)
F9 0.069(2) 0.096(3) 0.093(3) -0.036(2) -0.001(2) -0.012(2)
F10 0.098(3) 0.096(3) 0.072(3) 0.010(2) -0.046(2) -0.011(2)
N11 0.041(3) 0.036(3) 0.054(3) -0.007(2) 0.025(2) -0.006(2)
N12 0.066(3) 0.044(3) 0.079(4) -0.013(3) 0.034(3) -0.006(3)
C13 0.077(4) 0.038(4) 0.063(4) -0.007(3) 0.029(4) -0.003(3)
C14 0.049(3) 0.032(3) 0.041(3) 0.002(3) 0.021(3) -0.004(3)
C15 0.032(3) 0.031(3) 0.033(3) -0.002(2) 0.014(2) 0.001(3)
C16 0.039(3) 0.074(4) 0.065(4) -0.003(3) 0.031(3) -0.007(4)
C17 0.075(5) 0.040(4) 0.077(5) 0.001(4) 0.027(4) -0.008(4)
F18 0.132(3) 0.042(2) 0.177(4) 0.010(2) 0.093(3) -0.021(3)
F19 0.107(3) 0.107(3) 0.062(2) 0.004(2) 0.049(2) -0.013(2)
F20 0.062(2) 0.086(3) 0.108(3) 0.026(2) 0.026(2) -0.012(2)
C21 0.034(3) 0.035(3) 0.026(3) 0.006(3) 0.010(2) 0.000(3)
O22 0.039(2) 0.040(2) 0.033(2) 0.006(2) 0.006(2) -0.001(2)
C23 0.041(3) 0.047(4) 0.041(4) 0.012(3) 0.010(3) 0.007(3)
O24 0.065(3) 0.060(3) 0.045(2) 0.025(2) 0.017(2) 0.009(2)
C25 0.050(4) 0.065(4) 0.028(3) 0.007(3) 0.009(3) -0.002(3)
C26 0.076(5) 0.077(5) 0.041(4) 0.020(4) 0.007(3) 0.008(4)
C27 0.115(6) 0.105(6) 0.038(4) 0.014(5) 0.011(4) 0.007(4)
C28 0.116(6) 0.129(7) 0.030(4) 0.005(5) 0.023(4) -0.013(5)
C29 0.122(6) 0.125(7) 0.042(5) 0.040(5) 0.018(4) -0.019(5)
C30 0.084(5) 0.078(5) 0.047(4) 0.028(4) 0.015(3) -0.004(4)
C31 0.030(3) 0.035(3) 0.045(3) 0.002(3) 0.019(3) 0.002(3)
C32 0.031(3) 0.069(4) 0.059(4) -0.003(3) 0.013(3) 0.017(3)
C33 0.031(3) 0.086(5) 0.108(5) 0.004(3) 0.007(4) 0.034(5)
C34 0.060(5) 0.085(5) 0.107(6) 0.009(4) 0.052(4) 0.030(5)
C35 0.059(4) 0.084(5) 0.066(4) 0.002(4) 0.039(4) 0.003(4)
C36 0.039(3) 0.061(4) 0.051(4) 0.000(3) 0.020(3) 0.000(3)

loop_
_atom_site_label
_atom_site_fract_x
_atom_site_fract_y
_atom_site_fract_z
_atom_site_U_iso_or_equiv
N1 0.7022(3) 0.8593(4) 0.6723(2) 0.035(2)
N2 0.6185(4) 0.9439(4) 0.6414(2) 0.045(2)
C3 0.5431(5) 0.8694(6) 0.6042(2) 0.049(3)
C4 0.5759(4) 0.7389(5) 0.6096(2) 0.035(2)
C5 0.6805(4) 0.7336(4) 0.6547(2) 0.027(2)
C6 0.8051(5) 0.9162(5) 0.7152(2) 0.059(3)
C7 0.5110(5) 0.6395(6) 0.5695(3) 0.055(3)
F8 0.5902(3) 0.5570(3) 0.54490(10) 0.081(2)
F9 0.4290(3) 0.5624(3) 0.5953(2) 0.087(2)
F10 0.4379(3) 0.6926(3) 0.52100(10) 0.094(2)
N11 0.5904(4) 0.4734(4) 0.7005(2) 0.042(2)
N12 0.5461(4) 0.3511(4) 0.6938(2) 0.061(3)
C13 0.6303(5) 0.2899(5) 0.6641(3) 0.058(3)
C14 0.7292(5) 0.3713(5) 0.6513(2) 0.040(3)
C15 0.7017(4) 0.4909(4) 0.6755(2) 0.031(2)
C16 0.5171(4) 0.5624(5) 0.7353(2) 0.058(3)
C17 0.8375(6) 0.3230(6) 0.6201(3) 0.063(3)
F18 0.8365(3) 0.1921(3) 0.6193(2) 0.111(2)
F19 0.8343(3) 0.3596(3) 0.5616(2) 0.089(2)
F20 0.9544(3) 0.3561(3) 0.6471(2) 0.084(2)
C21 0.7676(4) 0.6239(4) 0.6820(2) 0.031(2)
O22 0.7849(3) 0.6540(3) 0.74940(10) 0.037(2)
C23 0.8350(4) 0.5615(5) 0.7905(2) 0.043(3)
O24 0.8885(3) 0.4655(3) 0.7753(2) 0.056(2)
C25 0.8089(5) 0.5905(5) 0.8553(2) 0.047(3)
C26 0.8583(5) 0.5048(6) 0.9007(3) 0.065(3)
C27 0.8304(6) 0.5213(7) 0.9608(3) 0.086(4)
C28 0.7577(7) 0.6228(8) 0.9746(3) 0.090(5)
C29 0.7092(6) 0.7094(7) 0.9304(3) 0.096(4)
C30 0.7362(5) 0.6940(6) 0.8698(3) 0.069(3)
C31 0.8943(4) 0.6339(4) 0.6542(2) 0.035(2)
C32 1.0107(4) 0.6504(5) 0.6894(2) 0.052(3)
C33 1.1210(5) 0.6617(6) 0.6600(3) 0.075(4)
C34 1.1134(6) 0.6567(7) 0.5965(3) 0.080(4)
C35 0.9974(5) 0.6440(6) 0.5613(3) 0.067(3)
C36 0.8890(4) 0.6340(5) 0.5904(2) 0.049(3)
H3 0.4733 0.9015 0.5764 0.0591
H6A 0.8607 0.8492 0.7324 0.0702
H6B 0.8523 0.9763 0.6936 0.0702
H6C 0.7693 0.9603 0.7474 0.0702
H13 0.6241 0.2005 0.6529 0.0691
H16A 0.5574 0.6453 0.7380 0.0690
H16B 0.4324 0.5707 0.7147 0.0690
H16C 0.5138 0.5288 0.7758 0.0690
H26 0.9114 0.4348 0.8909 0.0778
H27 0.8623 0.4613 0.9922 0.1034
H28 0.7400 0.6342 1.0160 0.1084
H29 0.6572 0.7798 0.9409 0.1148
H30 0.7046 0.7549 0.8388 0.0828
H32 1.0162 0.6540 0.7333 0.0628
H33 1.2021 0.6729 0.6840 0.0899
H34 1.1893 0.6621 0.5770 0.0965
H35 0.9917 0.6423 0.5174 0.0807
H36 0.8079 0.6269 0.5660 0.0590

loop_
_atom_type_symbol
_atom_type_scat_dispersion_real
_atom_type_scat_dispersion_imag
_atom_type_scat_source
C 0.002 0.002 'International Tables'
H 0.000 0.000 'International Tables'
F 0.014 0.010 'International Tables'
O 0.008 0.006 'International Tables'
N 0.004 0.003 'International Tables'

loop_
_geom_angle_atom_site_label_1
_geom_angle_atom_site_label_2
_geom_angle_atom_site_label_3
_geom_angle
_geom_angle_publ_flag
N2 N1 C5 113.3(4) ?
N2 N1 C6 116.4(4) ?
C5 N1 C6 130.2(4) ?
N1 N2 C3 103.8(4) ?
N2 C3 C4 112.8(5) ?
C3 C4 C5 105.4(4) ?
C3 C4 C7 122.3(5) ?
C5 C4 C7 132.1(5) ?
N1 C5 C4 104.7(4) ?
N1 C5 C21 121.4(4) ?
C4 C5 C21 133.8(5) ?
C4 C7 F8 114.4(5) ?
C4 C7 F9 116.1(5) ?
C4 C7 F10 111.5(5) ?
F8 C7 F9 104.8(5) ?
F8 C7 F10 105.5(5) ?
F9 C7 F10 103.5(4) ?
N12 N11 C15 112.6(4) ?
N12 N11 C16 116.3(4) ?
C15 N11 C16 131.0(4) ?
N11 N12 C13 104.8(4) ?
N12 C13 C14 112.1(5) ?
C13 C14 C15 105.2(4) ?
C13 C14 C17 121.8(5) ?
C15 C14 C17 133.0(5) ?
N11 C15 C14 105.4(4) ?
N11 C15 C21 118.8(4) ?
C14 C15 C21 135.7(4) ?
C14 C17 F18 109.7(5) ?
C14 C17 F19 114.5(5) ?
C14 C17 F20 115.4(5) ?
F18 C17 F19 105.8(5) ?
F18 C17 F20 105.3(5) ?
F19 C17 F20 105.3(5) ?
C5 C21 C15 112.3(4) yes
C5 C21 O22 103.0(3) yes
C5 C21 C31 107.8(4) yes
C15 C21 O22 106.1(3) yes
C15 C21 C31 115.4(4) yes
O22 C21 C31 111.6(4) yes
C21 O22 C23 119.4(4) ?
O22 C23 O24 123.2(5) ?
O22 C23 C25 112.1(4) ?
O24 C23 C25 124.6(5) ?
C23 C25 C26 116.9(5) ?
C23 C25 C30 122.9(5) ?
C26 C25 C30 120.2(5) ?
C25 C26 C27 119.6(6) ?
C26 C27 C28 119.7(6) ?
C27 C28 C29 121.5(6) ?
C28 C29 C30 119.4(6) ?
C25 C30 C29 119.5(6) ?
C21 C31 C32 123.1(4) ?
C21 C31 C36 117.8(4) ?
C32 C31 C36 118.9(4) ?
C31 C32 C33 119.2(5) ?
C32 C33 C34 120.5(5) ?
C33 C34 C35 120.4(5) ?
C34 C35 C36 118.9(6) ?
C31 C36 C35 122.0(5) ?
N2 C3 H3 123.58 ?
C4 C3 H3 123.59 ?
N1 C6 H6A 109.49 ?
N1 C6 H6B 109.48 ?
N1 C6 H6C 109.47 ?
H6A C6 H6B 109.47 ?
H6A C6 H6C 109.47 ?
H6B C6 H6C 109.45 ?
N12 C13 H13 123.98 ?
C14 C13 H13 123.97 ?
N11 C16 H16A 109.47 ?
N11 C16 H16B 109.49 ?
N11 C16 H16C 109.48 ?
H16A C16 H16B 109.46 ?
H16A C16 H16C 109.45 ?
H16B C16 H16C 109.47 ?
C25 C26 H26 120.19 ?
C27 C26 H26 120.17 ?
C26 C27 H27 120.15 ?
C28 C27 H27 120.11 ?
C27 C28 H28 119.29 ?
C29 C28 H28 119.24 ?
C28 C29 H29 120.28 ?
C30 C29 H29 120.27 ?
C25 C30 H30 120.25 ?
C29 C30 H30 120.26 ?
C31 C32 H32 120.39 ?
C33 C32 H32 120.36 ?
C32 C33 H33 119.76 ?
C34 C33 H33 119.74 ?
C33 C34 H34 119.80 ?
C35 C34 H34 119.80 ?
C34 C35 H35 120.56 ?
C36 C35 H35 120.57 ?
C31 C36 H36 119.01 ?
C35 C36 H36 119.03 ?

loop_
_geom_bond_atom_site_label_1
_geom_bond_atom_site_label_2
_geom_bond_site_symmetry_1
_geom_bond_site_symmetry_2
_geom_bond_distance
_geom_bond_publ_flag
N1 N2 . . 1.353(5) ?
N1 C5 . . 1.358(5) ?
N1 C6 . . 1.462(5) ?
N2 C3 . . 1.308(5) ?
C3 C4 . . 1.386(6) ?
C4 C5 . . 1.382(5) ?
C4 C7 . . 1.456(6) ?
C5 C21 . . 1.525(6) yes
C7 F8 . . 1.343(5) ?
C7 F9 . . 1.342(6) ?
C7 F10 . . 1.342(6) ?
N11 N12 . . 1.341(5) ?
N11 C15 . . 1.361(5) ?
N11 C16 . . 1.464(5) ?
N12 C13 . . 1.316(6) ?
C13 C14 . . 1.389(6) ?
C14 C15 . . 1.381(6) ?
C14 C17 . . 1.479(7) ?
C15 C21 . . 1.530(6) yes
C17 F18 . . 1.343(6) ?
C17 F19 . . 1.324(6) ?
C17 F20 . . 1.339(6) ?
C21 O22 . . 1.487(5) yes
C21 C31 . . 1.531(5) yes
O22 C23 . . 1.365(5) yes
C23 O24 . . 1.201(5) ?
C23 C25 . . 1.499(6) ?
C25 C26 . . 1.377(6) ?
C25 C30 . . 1.368(6) ?
C26 C27 . . 1.384(7) ?
C27 C28 . . 1.347(8) ?
C28 C29 . . 1.362(8) ?
C29 C30 . . 1.391(7) ?
C31 C32 . . 1.371(6) ?
C31 C36 . . 1.382(6) ?
C32 C33 . . 1.396(6) ?
C33 C34 . . 1.374(7) ?
C34 C35 . . 1.363(7) ?
C35 C36 . . 1.373(6) ?
C3 H3 . . 0.950 ?
C6 H6A . . 0.950 ?
C6 H6B . . 0.950 ?
C6 H6C . . 0.950 ?
C13 H13 . . 0.950 ?
C16 H16A . . 0.950 ?
C16 H16B . . 0.950 ?
C16 H16C . . 0.950 ?
C26 H26 . . 0.950 ?
C27 H27 . . 0.950 ?
C28 H28 . . 0.950 ?
C29 H29 . . 0.950 ?
C30 H30 . . 0.950 ?
C32 H32 . . 0.950 ?
C33 H33 . . 0.950 ?
C34 H34 . . 0.950 ?
C35 H35 . . 0.950 ?
C36 H36 . . 0.950 ?
